data_8101234
loop_
_publ_author_name
'Hein, Peter'
'L\"ugger, Thomas'
'Hahn, F. Ekkehardt'
'Rettig, Steven J.'
'Orvig, Chris'

_publ_section_title
;
Crystal structure of (2-hydroxy-5-methylphenyl)diphenylphosphineoxide, 
(C~6~H~5~)~2~P(O)(CH~3~C~6~H~3~OH)
;
_journal_issue 2
_journal_name_full 'Zeitschrift f\"ur Kristallographie - New Crystal Structures'
_journal_page_first 237
_journal_page_last 238
_journal_volume 215
_journal_year 2000
_chemical_formula_moiety 'C19 H17 O2 P '
_chemical_formula_sum 'C19 H17 O2 P'
_chemical_formula_weight 308.32
_space_group_IT_number 14
_symmetry_cell_setting monoclinic
_symmetry_space_group_name_Hall '-P 2yn'
_symmetry_space_group_name_H-M 'P 1 21/n 1'
_cell_angle_alpha 90
_cell_angle_beta 99.7770(9)
_cell_angle_gamma 90
_cell_formula_units_Z 4
_cell_length_a 9.366(2)
_cell_length_b 11.6932(10)
_cell_length_c 14.5539(6)
_cell_measurement_temperature 180.2
_cell_volume 1570.8(3)
_diffrn_ambient_temperature 180.2
_exptl_crystal_density_diffrn 1.304
_cod_original_sg_symbol_H-M 'P 21/n'
_cod_original_formula_sum 'C19 H17 O2 P '
_cod_database_code 8101234

loop_
_symmetry_equiv_pos_as_xyz
'  +x,  +y,  +z'
1/2-x,1/2+y,1/2-z
'  -x,  -y,  -z'
1/2+x,1/2-y,1/2+z

loop_
_atom_site_label
_atom_site_fract_x
_atom_site_fract_y
_atom_site_fract_z
_atom_site_U_iso_or_equiv
_atom_site_occupancy
_atom_site_refinement_flags
_atom_site_adp_type
_atom_site_calc_flag
_atom_site_calc_attached_atom
P(1) 0.37113(6) 0.40264(4) 0.20447(4) 0.01670(13) 1.000 . Uani d ?
O(1) 0.39699(15) 0.51938(9) 0.16680(9) 0.0233(4) 1.000 . Uani d ?
O(2) 0.2187(2) 0.19379(10) 0.26610(10) 0.0265(4) 1.000 D Uani d ?
C(1) 0.1800(2) 0.37631(13) 0.19618(13) 0.0164(5) 1.000 . Uani d ?
C(2) 0.1232(2) 0.27553(14) 0.22810(13) 0.0168(5) 1.000 . Uani d ?
C(3) -0.0249(2) 0.26230(15) 0.22009(14) 0.0224(6) 1.000 . Uani d ?
C(4) -0.1176(2) 0.3462(2) 0.17671(15) 0.0265(6) 1.000 . Uani d ?
C(5) -0.0652(2) 0.4469(2) 0.14278(14) 0.0245(6) 1.000 . Uani d ?
C(6) 0.0835(2) 0.46007(14) 0.15337(14) 0.0199(5) 1.000 . Uani d ?
C(7) -0.1678(3) 0.5366(2) 0.0966(2) 0.0386(7) 1.000 . Uani d ?
C(8) 0.4524(2) 0.29728(14) 0.13818(13) 0.0156(5) 1.000 . Uani d ?
C(9) 0.4870(2) 0.32863(15) 0.05296(14) 0.0205(6) 1.000 . Uani d ?
C(10) 0.5545(2) 0.2531(2) 0.00124(13) 0.0254(6) 1.000 . Uani d ?
C(11) 0.5882(2) 0.1423(2) 0.03611(15) 0.0278(6) 1.000 . Uani d ?
C(12) 0.5543(2) 0.1100(2) 0.12087(14) 0.0269(6) 1.000 . Uani d ?
C(13) 0.4870(2) 0.18709(15) 0.17318(14) 0.0231(6) 1.000 . Uani d ?
C(14) 0.4595(2) 0.38452(14) 0.32346(13) 0.0176(5) 1.000 . Uani d ?
C(15) 0.6102(2) 0.3892(2) 0.34115(14) 0.0263(6) 1.000 . Uani d ?
C(16) 0.6841(2) 0.3743(2) 0.4315(2) 0.0321(7) 1.000 . Uani d ?
C(17) 0.6096(3) 0.3555(2) 0.50351(15) 0.0338(6) 1.000 . Uani d ?
C(18) 0.4605(3) 0.3519(2) 0.48744(15) 0.0350(7) 1.000 . Uani d ?
C(19) 0.3852(2) 0.3668(2) 0.39695(15) 0.0273(6) 1.000 . Uani d ?
H(1) 0.167(2) 0.1437(15) 0.2905(15) 0.068(8) 1.000 D Uiso d ?
H(2) -0.0647 0.1937 0.2451 0.027 1.000 . Uiso c ?
H(3) -0.2225 0.3344 0.1697 0.032 1.000 . Uiso c ?
H(4) 0.1228 0.5301 0.1302 0.024 1.000 . Uiso c ?
H(5) -0.1129 0.6043 0.0836 0.046 1.000 . Uiso c ?
H(6) -0.2358 0.5576 0.1381 0.046 1.000 . Uiso c ?
H(7) -0.2217 0.5063 0.0381 0.046 1.000 . Uiso c ?
H(8) 0.4631 0.4058 0.0289 0.025 1.000 . Uiso c ?
H(9) 0.5787 0.2764 -0.0590 0.030 1.000 . Uiso c ?
H(10) 0.6360 0.0879 0.0000 0.033 1.000 . Uiso c ?
H(11) 0.5774 0.0325 0.1446 0.032 1.000 . Uiso c ?
H(12) 0.4642 0.1644 0.2339 0.028 1.000 . Uiso c ?
H(13) 0.6640 0.4030 0.2900 0.032 1.000 . Uiso c ?
H(14) 0.7902 0.3771 0.4439 0.039 1.000 . Uiso c ?
H(15) 0.6629 0.3447 0.5669 0.041 1.000 . Uiso c ?
H(16) 0.4077 0.3389 0.5391 0.042 1.000 . Uiso c ?
H(17) 0.2791 0.3648 0.3852 0.033 1.000 . Uiso c ?

loop_
_atom_site_aniso_label
_atom_site_aniso_U_11
_atom_site_aniso_U_22
_atom_site_aniso_U_33
_atom_site_aniso_U_12
_atom_site_aniso_U_13
_atom_site_aniso_U_23
P(1) 0.0152(3) 0.0149(2) 0.0207(3) 0.0008(2) 0.0049(2) 0.0007(2)
O(1) 0.0253(9) 0.0134(6) 0.0331(9) 0.0003(6) 0.0102(8) 0.0026(6)
O(2) 0.0182(9) 0.0161(7) 0.0449(10) 0.0006(6) 0.0047(8) 0.0097(7)
C(1) 0.0101(10) 0.0174(9) 0.0210(12) 0.0022(7) 0.0009(9) 0.0019(8)
C(2) 0.0172(11) 0.0182(9) 0.0145(11) 0.0016(8) 0.0017(9) -0.0022(8)
C(3) 0.0162(11) 0.0277(10) 0.0241(13) -0.0050(8) 0.0061(10) -0.0030(9)
C(4) 0.0123(13) 0.0338(10) 0.0325(14) -0.0008(9) 0.0012(11) -0.0098(9)
C(5) 0.0180(11) 0.0313(10) 0.0230(13) 0.0062(9) 0.0002(10) -0.0020(9)
C(6) 0.0194(11) 0.0181(9) 0.0213(12) 0.0008(8) 0.0010(10) -0.0008(8)
C(7) 0.029(2) 0.0421(13) 0.040(2) 0.0163(11) -0.0075(13) 0.0074(11)
C(8) 0.0109(12) 0.0168(9) 0.0185(11) 0.0008(8) 0.0010(9) -0.0036(7)
C(9) 0.0149(13) 0.0268(10) 0.0188(11) 0.0013(9) 0.0000(9) 0.0018(8)
C(10) 0.0212(13) 0.0383(11) 0.0179(12) 0.0005(10) 0.0075(11) -0.0006(9)
C(11) 0.0237(14) 0.0312(10) 0.0300(12) 0.0017(10) 0.0090(11) -0.0145(9)
C(12) 0.0262(14) 0.0199(10) 0.0361(13) 0.0061(9) 0.0093(11) -0.0015(9)
C(13) 0.0231(14) 0.0241(9) 0.0228(12) 0.0014(9) 0.0061(10) 0.0033(8)
C(14) 0.0185(11) 0.0147(9) 0.0198(10) -0.0001(8) 0.0040(8) -0.0021(8)
C(15) 0.0189(11) 0.0334(11) 0.0271(12) -0.0027(10) 0.0054(10) -0.0022(10)
C(16) 0.0195(14) 0.0316(12) 0.0417(13) -0.0014(10) -0.0049(10) -0.0023(11)
C(17) 0.0368(14) 0.0316(11) 0.0284(14) -0.0003(11) -0.0078(11) 0.0021(10)
C(18) 0.0352(14) 0.0472(13) 0.0231(12) -0.0025(12) 0.0066(11) 0.0029(11)
C(19) 0.0167(13) 0.0401(12) 0.0255(11) -0.0030(10) 0.0051(10) -0.0030(10)

loop_
_geom_bond_atom_site_label_1
_geom_bond_atom_site_label_2
_geom_bond_distance
_geom_bond_site_symmetry_1
_geom_bond_site_symmetry_2
_geom_bond_publ_flag
P(1) O(1) 1.5058(14) . . yes
P(1) C(1) 1.800(2) . . yes
P(1) C(8) 1.810(2) . . yes
P(1) C(14) 1.801(2) . . yes
O(2) C(2) 1.361(2) . . yes
O(2) H(1) 0.875(15) . . no
C(1) C(2) 1.404(3) . . yes
C(1) C(6) 1.405(3) . . yes
C(2) C(3) 1.382(3) . . yes
C(3) C(4) 1.388(3) . . yes
C(3) H(2) 0.98 . . no
C(4) C(5) 1.398(3) . . yes
C(4) H(3) 0.98 . . no
C(5) C(6) 1.384(3) . . yes
C(5) C(7) 1.501(3) . . yes
C(6) H(4) 0.98 . . no
C(7) H(5) 0.98 . . no
C(7) H(6) 0.98 . . no
C(7) H(7) 0.98 . . no
C(8) C(9) 1.383(3) . . yes
C(8) C(13) 1.403(3) . . yes
C(9) C(10) 1.382(3) . . yes
C(9) H(8) 0.98 . . no
C(10) C(11) 1.408(3) . . yes
C(10) H(9) 0.98 . . no
C(11) C(12) 1.378(3) . . yes
C(11) H(10) 0.98 . . no
C(12) C(13) 1.397(3) . . yes
C(12) H(11) 0.98 . . no
C(13) H(12) 0.98 . . no
C(14) C(15) 1.393(3) . . yes
C(14) C(19) 1.387(3) . . yes
C(15) C(16) 1.390(3) . . yes
C(15) H(13) 0.98 . . no
C(16) C(17) 1.371(3) . . yes
C(16) H(14) 0.98 . . no
C(17) C(18) 1.377(4) . . yes
C(17) H(15) 0.98 . . no
C(18) C(19) 1.395(3) . . yes
C(18) H(16) 0.98 . . no
C(19) H(17) 0.98 . . no

loop_
_cod_related_entry_id
_cod_related_entry_database
_cod_related_entry_code
1 ChemSpider 21107265
